data_4083513
loop_
_publ_author_name
'Inoue, Shigeyoshi'
'Ichinohe, Masaaki'
'Yamaguchi, Torahiko'
'Sekiguchi, Akira'

_publ_section_title
;
 A Free Silylium Ion: A Cyclotetrasilenylium Ion with Allylic Character
;
_journal_issue 23
_journal_name_full Organometallics
_journal_page_first 6056
_journal_paper_doi 10.1021/om800912v
_journal_volume 27
_journal_year 2008
_chemical_formula_sum 'C52 H60 B F20 Si5'
_chemical_formula_weight 1216.26
_chemical_name_systematic
; 
 1,3,4,4-Tetra-tert-butyl-2-(di-tert-butylmethylsilyl)-
 cyclotetrasilenylium Tetrakis(pentafluorophenyl)borate
;
_space_group_IT_number 14
_symmetry_cell_setting monoclinic
_symmetry_space_group_name_Hall '-P 2ybc'
_symmetry_space_group_name_H-M 'P 1 21/c 1'
_atom_sites_solution_hydrogens geom
_atom_sites_solution_primary direct
_atom_sites_solution_secondary difmap
_audit_creation_method SHELXL-97
_cell_angle_alpha 90.00
_cell_angle_beta 90.844(2)
_cell_angle_gamma 90.00
_cell_formula_units_Z 4
_cell_length_a 10.8810(4)
_cell_length_b 17.2870(3)
_cell_length_c 31.3220(10)
_cell_measurement_reflns_used 58614
_cell_measurement_temperature 150.0(1)
_cell_measurement_theta_max 28.15
_cell_measurement_theta_min 2.00
_cell_volume 5891.0(3)
_computing_cell_refinement 'HKL scalepack'
_computing_data_collection 'MacScience Xpress'
_computing_data_reduction Denzo
_computing_molecular_graphics ORTEP
_computing_publication_material CIFTAB
_computing_structure_refinement 'SHELXL-97 (Sheldrick, 1997)'
_computing_structure_solution SIR92
_diffrn_ambient_temperature 150.0(1)
_diffrn_measured_fraction_theta_full 0.980
_diffrn_measured_fraction_theta_max 0.980
_diffrn_measurement_device 'MacScience DIP2030 Image plate'
_diffrn_radiation_monochromator graphite
_diffrn_radiation_source 'rotating anode'
_diffrn_radiation_type MoK\a
_diffrn_radiation_wavelength 0.71070
_diffrn_reflns_av_R_equivalents 0.0380
_diffrn_reflns_av_sigmaI/netI 0.0400
_diffrn_reflns_limit_h_max 14
_diffrn_reflns_limit_h_min 0
_diffrn_reflns_limit_k_max 22
_diffrn_reflns_limit_k_min 0
_diffrn_reflns_limit_l_max 41
_diffrn_reflns_limit_l_min -41
_diffrn_reflns_number 58614
_diffrn_reflns_theta_full 28.02
_diffrn_reflns_theta_max 28.02
_diffrn_reflns_theta_min 2.28
_exptl_absorpt_coefficient_mu 0.219
_exptl_absorpt_correction_type none
_exptl_crystal_colour Yellow
_exptl_crystal_density_diffrn 1.371
_exptl_crystal_density_meas ?
_exptl_crystal_description Cube
_exptl_crystal_F_000 2508
_exptl_crystal_size_max 0.4
_exptl_crystal_size_mid 0.05
_exptl_crystal_size_min 0.05
_refine_diff_density_max 2.174
_refine_diff_density_min -0.668
_refine_diff_density_rms 0.085
_refine_ls_extinction_coef 0.0049(7)
_refine_ls_extinction_expression Fc^*^=kFc[1+0.001xFc^2^\l^3^/sin(2\q)]^-1/4^
_refine_ls_extinction_method SHELXL
_refine_ls_goodness_of_fit_ref 1.090
_refine_ls_hydrogen_treatment constr
_refine_ls_matrix_type full
_refine_ls_number_parameters 751
_refine_ls_number_reflns 13960
_refine_ls_number_restraints 89
_refine_ls_restrained_S_all 1.099
_refine_ls_R_factor_all 0.0826
_refine_ls_R_factor_gt 0.0647
_refine_ls_shift/su_max 0.003
_refine_ls_shift/su_mean 0.000
_refine_ls_structure_factor_coef Fsqd
_refine_ls_weighting_details 'calc w=1/[\s^2^(Fo^2^)+(0.1334P)^2^+1.9329P] where P=(Fo^2^+2Fc^2^)/3'
_refine_ls_weighting_scheme calc
_refine_ls_wR_factor_gt 0.1971
_refine_ls_wR_factor_ref 0.2124
_reflns_number_gt 10389
_reflns_number_total 13960
_reflns_threshold_expression >2sigma(I)
_cod_data_source_file om800912v_si_002.cif
_cod_data_source_block shelxl
_cod_depositor_comments
;
The following automatic conversions were performed:

'_symmetry_cell_setting' value 'Monoclinic' changed to 'monoclinic'
according to
/usr/data/users/saulius/automatic-downloads/retrospective/ACS/lib/dictionaries/cif_core.dic
dictionary named 'cif_core.dic' version 2.4.2 from 2011-04-26.

Automatic conversion script
Id: cif_fix_values 2281 2013-09-26 08:29:07Z andrius 

The following automatic conversions were performed:

'_exptl_crystal_density_meas' value 'not measured' was changed to '?'
- the value is perceived as not measured.

Automatic conversion script
Id: cif_fix_values 3008 2015-01-20 13:52:24Z robertas 
;
_cod_original_sg_symbol_H-M 'P 21/c        '
_cod_database_code 4083513

loop_
_symmetry_equiv_pos_as_xyz
'x, y, z'
'-x, y+1/2, -z+1/2'
'-x, -y, -z'
'x, -y-1/2, z-1/2'

loop_
_atom_site_label
_atom_site_type_symbol
_atom_site_fract_x
_atom_site_fract_y
_atom_site_fract_z
_atom_site_U_iso_or_equiv
_atom_site_adp_type
_atom_site_occupancy
_atom_site_symmetry_multiplicity
_atom_site_calc_flag
_atom_site_refinement_flags
Si1 Si 0.30792(7) 0.18351(4) 0.13393(2) 0.03276(18) Uani 1 1 d .
Si2 Si 0.36114(7) 0.30224(4) 0.11376(2) 0.03410(18) Uani 1 1 d .
Si3 Si 0.50753(7) 0.23115(4) 0.08464(2) 0.02977(17) Uani 1 1 d .
Si4 Si 0.49764(7) 0.12094(4) 0.12799(2) 0.03099(17) Uani 1 1 d .
Si5 Si 0.29089(8) 0.43332(4) 0.10890(3) 0.03703(19) Uani 1 1 d .
F1 F 0.79515(18) 0.57431(10) 0.08160(5) 0.0454(4) Uani 1 1 d .
F2 F 0.7753(2) 0.42591(11) 0.09990(7) 0.0663(6) Uani 1 1 d .
F3 F 0.7149(2) 0.37779(10) 0.17949(9) 0.0676(6) Uani 1 1 d .
F4 F 0.6777(2) 0.48549(11) 0.24221(6) 0.0580(5) Uani 1 1 d .
F5 F 0.70051(18) 0.63594(10) 0.22499(5) 0.0459(4) Uani 1 1 d .
F6 F 0.62531(18) 0.79925(10) 0.21790(5) 0.0443(4) Uani 1 1 d .
F7 F 0.3878(2) 0.82984(12) 0.22067(7) 0.0600(6) Uani 1 1 d .
F8 F 0.22981(18) 0.77758(14) 0.15874(8) 0.0652(6) Uani 1 1 d .
F9 F 0.31997(17) 0.69341(11) 0.09202(6) 0.0514(5) Uani 1 1 d .
F10 F 0.55971(15) 0.66480(9) 0.08730(5) 0.0377(4) Uani 1 1 d .
F11 F 0.99171(15) 0.66514(10) 0.11436(5) 0.0372(4) Uani 1 1 d .
F12 F 1.09785(17) 0.70425(11) 0.04104(6) 0.0489(5) Uani 1 1 d .
F13 F 0.97623(19) 0.79600(12) -0.01639(5) 0.0522(5) Uani 1 1 d .
F14 F 0.74739(18) 0.84954(11) 0.00172(5) 0.0503(5) Uani 1 1 d .
F15 F 0.64176(15) 0.81428(9) 0.07452(5) 0.0378(4) Uani 1 1 d .
F16 F 0.96151(17) 0.64719(10) 0.20477(5) 0.0440(4) Uani 1 1 d .
F17 F 1.1194(2) 0.73381(15) 0.24821(7) 0.0642(6) Uani 1 1 d .
F18 F 1.0997(2) 0.89099(15) 0.24848(8) 0.0734(7) Uani 1 1 d .
F19 F 0.9156(2) 0.95972(11) 0.20189(7) 0.0645(6) Uani 1 1 d .
F20 F 0.76008(17) 0.87454(9) 0.15518(6) 0.0435(4) Uani 1 1 d .
C1 C 0.1507(3) 0.14644(17) 0.14928(8) 0.0446(7) Uani 1 1 d D
C2 C 0.1665(6) 0.0651(3) 0.1667(2) 0.087(2) Uani 0.706(3) 1 d PD
H2A H 0.2211 0.0662 0.1910 0.130 Uiso 0.706(3) 1 calc PR
H2B H 0.2003 0.0324 0.1450 0.130 Uiso 0.706(3) 1 calc PR
H2C H 0.0881 0.0452 0.1750 0.130 Uiso 0.706(3) 1 calc PR
C3 C 0.0655(5) 0.1451(4) 0.11134(15) 0.0686(15) Uani 0.706(3) 1 d PD
H3A H 0.0985 0.1118 0.0898 0.103 Uiso 0.706(3) 1 calc PR
H3B H 0.0570 0.1965 0.1001 0.103 Uiso 0.706(3) 1 calc PR
H3C H -0.0134 0.1262 0.1198 0.103 Uiso 0.706(3) 1 calc PR
C4 C 0.1044(5) 0.1978(4) 0.18442(18) 0.0771(18) Uani 0.706(3) 1 d PD
H4A H 0.1617 0.1968 0.2080 0.116 Uiso 0.706(3) 1 calc PR
H4B H 0.0259 0.1794 0.1936 0.116 Uiso 0.706(3) 1 calc PR
H4C H 0.0963 0.2498 0.1740 0.116 Uiso 0.706(3) 1 calc PR
C5 C 0.6126(3) 0.25345(16) 0.03801(9) 0.0366(6) Uani 1 1 d .
C6 C 0.5916(4) 0.1958(2) 0.00085(10) 0.0536(8) Uani 1 1 d .
H6A H 0.5090 0.2010 -0.0100 0.080 Uiso 1 1 calc R
H6B H 0.6041 0.1440 0.0110 0.080 Uiso 1 1 calc R
H6C H 0.6485 0.2066 -0.0215 0.080 Uiso 1 1 calc R
C7 C 0.7442(3) 0.2452(2) 0.05550(11) 0.0489(7) Uani 1 1 d .
H7A H 0.7570 0.1933 0.0655 0.073 Uiso 1 1 calc R
H7B H 0.7569 0.2808 0.0787 0.073 Uiso 1 1 calc R
H7C H 0.8013 0.2563 0.0332 0.073 Uiso 1 1 calc R
C8 C 0.5924(4) 0.3361(2) 0.02181(12) 0.0565(9) Uani 1 1 d .
H8A H 0.5100 0.3412 0.0108 0.085 Uiso 1 1 calc R
H8B H 0.6497 0.3471 -0.0004 0.085 Uiso 1 1 calc R
H8C H 0.6050 0.3719 0.0449 0.085 Uiso 1 1 calc R
C9 C 0.4945(3) 0.02529(15) 0.09698(9) 0.0409(6) Uani 1 1 d .
C10 C 0.4051(3) 0.03335(18) 0.05909(10) 0.0491(8) Uani 1 1 d .
H10A H 0.4293 0.0764 0.0418 0.074 Uiso 1 1 calc R
H10B H 0.3236 0.0419 0.0694 0.074 Uiso 1 1 calc R
H10C H 0.4064 -0.0131 0.0423 0.074 Uiso 1 1 calc R
C11 C 0.4556(5) -0.04372(19) 0.12452(13) 0.0731(13) Uani 1 1 d .
H11A H 0.5117 -0.0491 0.1483 0.110 Uiso 1 1 calc R
H11B H 0.4566 -0.0901 0.1076 0.110 Uiso 1 1 calc R
H11C H 0.3741 -0.0351 0.1349 0.110 Uiso 1 1 calc R
C12 C 0.6257(4) 0.0091(2) 0.07932(12) 0.0585(9) Uani 1 1 d .
H12A H 0.6831 0.0039 0.1027 0.088 Uiso 1 1 calc R
H12B H 0.6503 0.0513 0.0614 0.088 Uiso 1 1 calc R
H12C H 0.6244 -0.0379 0.0630 0.088 Uiso 1 1 calc R
C13 C 0.5990(3) 0.12757(15) 0.17858(8) 0.0387(6) Uani 1 1 d D
C14 C 0.5617(5) 0.1968(3) 0.20562(15) 0.0585(12) Uani 0.706(3) 1 d PD
H14A H 0.5691 0.2434 0.1891 0.088 Uiso 0.706(3) 1 calc PR
H14B H 0.6144 0.2000 0.2304 0.088 Uiso 0.706(3) 1 calc PR
H14C H 0.4781 0.1908 0.2144 0.088 Uiso 0.706(3) 1 calc PR
C15 C 0.7321(4) 0.1383(4) 0.16568(18) 0.0771(19) Uani 0.706(3) 1 d PD
H15A H 0.7396 0.1849 0.1493 0.116 Uiso 0.706(3) 1 calc PR
H15B H 0.7575 0.0949 0.1488 0.116 Uiso 0.706(3) 1 calc PR
H15C H 0.7833 0.1418 0.1908 0.116 Uiso 0.706(3) 1 calc PR
C16 C 0.5859(6) 0.0543(3) 0.20519(16) 0.0742(17) Uani 0.706(3) 1 d PD
H16A H 0.5016 0.0480 0.2131 0.111 Uiso 0.706(3) 1 calc PR
H16B H 0.6364 0.0584 0.2305 0.111 Uiso 0.706(3) 1 calc PR
H16C H 0.6115 0.0105 0.1888 0.111 Uiso 0.706(3) 1 calc PR
C17 C 0.4320(4) 0.4908(2) 0.09580(17) 0.0705(12) Uani 1 1 d .
H17A H 0.4894 0.4883 0.1193 0.106 Uiso 1 1 calc R
H17B H 0.4094 0.5438 0.0907 0.106 Uiso 1 1 calc R
H17C H 0.4691 0.4698 0.0707 0.106 Uiso 1 1 calc R
C18 C 0.1764(4) 0.43748(19) 0.06273(11) 0.0537(9) Uani 1 1 d .
C19 C 0.2446(6) 0.4203(4) 0.02159(14) 0.104(2) Uani 1 1 d .
H19A H 0.3112 0.4562 0.0186 0.155 Uiso 1 1 calc R
H19B H 0.1891 0.4252 -0.0023 0.155 Uiso 1 1 calc R
H19C H 0.2766 0.3685 0.0226 0.155 Uiso 1 1 calc R
C20 C 0.1213(5) 0.5187(2) 0.05937(16) 0.0839(16) Uani 1 1 d .
H20A H 0.0787 0.5306 0.0852 0.126 Uiso 1 1 calc R
H20B H 0.0647 0.5207 0.0356 0.126 Uiso 1 1 calc R
H20C H 0.1858 0.5557 0.0553 0.126 Uiso 1 1 calc R
C21 C 0.0734(5) 0.3785(3) 0.06624(19) 0.0915(17) Uani 1 1 d .
H21A H 0.0284 0.3878 0.0919 0.137 Uiso 1 1 calc R
H21B H 0.1076 0.3273 0.0671 0.137 Uiso 1 1 calc R
H21C H 0.0190 0.3831 0.0420 0.137 Uiso 1 1 calc R
C22 C 0.2415(4) 0.46382(19) 0.16430(10) 0.0563(9) Uani 1 1 d .
C23 C 0.2448(4) 0.5515(2) 0.16826(12) 0.0611(10) Uani 1 1 d .
H23A H 0.1954 0.5741 0.1459 0.092 Uiso 1 1 calc R
H23B H 0.3280 0.5693 0.1659 0.092 Uiso 1 1 calc R
H23C H 0.2130 0.5665 0.1955 0.092 Uiso 1 1 calc R
C24 C 0.1026(5) 0.4414(3) 0.17269(18) 0.0938(17) Uani 1 1 d .
H24A H 0.0506 0.4651 0.1514 0.141 Uiso 1 1 calc R
H24B H 0.0796 0.4592 0.2005 0.141 Uiso 1 1 calc R
H24C H 0.0934 0.3862 0.1713 0.141 Uiso 1 1 calc R
C25 C 0.3173(6) 0.4255(3) 0.19860(13) 0.0937(19) Uani 1 1 d .
H25A H 0.3124 0.3704 0.1953 0.141 Uiso 1 1 calc R
H25B H 0.2866 0.4398 0.2261 0.141 Uiso 1 1 calc R
H25C H 0.4013 0.4417 0.1964 0.141 Uiso 1 1 calc R
C26 C 0.7528(2) 0.61408(14) 0.15297(8) 0.0298(5) Uani 1 1 d .
C27 C 0.7688(3) 0.55656(15) 0.12264(9) 0.0361(6) Uani 1 1 d .
C28 C 0.7582(3) 0.47828(16) 0.13148(11) 0.0440(7) Uani 1 1 d .
C29 C 0.7280(3) 0.45374(16) 0.17138(11) 0.0469(7) Uani 1 1 d .
C30 C 0.7084(3) 0.50772(17) 0.20252(10) 0.0436(7) Uani 1 1 d .
C31 C 0.7214(3) 0.58539(15) 0.19259(9) 0.0354(6) Uani 1 1 d .
C32 C 0.6077(2) 0.73240(14) 0.15143(8) 0.0296(5) Uani 1 1 d .
C33 C 0.5550(3) 0.77217(15) 0.18515(8) 0.0340(5) Uani 1 1 d .
C34 C 0.4306(3) 0.78796(17) 0.18760(10) 0.0417(7) Uani 1 1 d .
C35 C 0.3515(3) 0.76206(18) 0.15673(11) 0.0446(7) Uani 1 1 d .
C36 C 0.3967(3) 0.71997(17) 0.12315(9) 0.0388(6) Uani 1 1 d .
C37 C 0.5213(3) 0.70580(15) 0.12137(8) 0.0325(5) Uani 1 1 d .
C38 C 0.8084(2) 0.73406(14) 0.09825(7) 0.0277(5) Uani 1 1 d .
C39 C 0.9265(2) 0.71085(15) 0.08718(8) 0.0309(5) Uani 1 1 d .
C40 C 0.9840(3) 0.72997(16) 0.04962(8) 0.0351(6) Uani 1 1 d .
C41 C 0.9225(3) 0.77654(17) 0.02037(8) 0.0376(6) Uani 1 1 d .
C42 C 0.8079(3) 0.80328(15) 0.02988(8) 0.0355(6) Uani 1 1 d .
C43 C 0.7540(2) 0.78261(15) 0.06800(8) 0.0308(5) Uani 1 1 d .
C44 C 0.8484(2) 0.75562(14) 0.17821(7) 0.0304(5) Uani 1 1 d .
C45 C 0.9441(3) 0.72455(17) 0.20275(8) 0.0356(6) Uani 1 1 d .
C46 C 1.0283(3) 0.7686(2) 0.22576(9) 0.0446(7) Uani 1 1 d .
C47 C 1.0201(3) 0.8473(2) 0.22589(10) 0.0492(8) Uani 1 1 d .
C48 C 0.9263(3) 0.88196(18) 0.20218(10) 0.0442(7) Uani 1 1 d .
C49 C 0.8465(3) 0.83613(16) 0.17901(8) 0.0355(6) Uani 1 1 d .
C50 C 0.0271(8) 0.9753(4) 0.0191(2) 0.082(3) Uani 0.50 1 d PD
H50 H 0.0204 1.0015 -0.0068 0.098 Uiso 0.50 1 calc PR
C51 C -0.0627(7) 0.9808(4) 0.0475(3) 0.073(3) Uani 0.50 1 d PD
H51 H -0.1346 1.0075 0.0407 0.088 Uiso 0.50 1 calc PR
C52 C -0.0485(8) 0.9472(5) 0.0862(3) 0.094(3) Uani 0.50 1 d PD
H52 H -0.1091 0.9531 0.1065 0.113 Uiso 0.50 1 calc PR
C53 C 0.0529(8) 0.9052(5) 0.0955(3) 0.085(3) Uani 0.50 1 d PD
H53 H 0.0618 0.8816 0.1221 0.102 Uiso 0.50 1 calc PR
C54 C 0.1408(8) 0.8979(6) 0.0661(3) 0.093(3) Uani 0.50 1 d PD
H54 H 0.2112 0.8693 0.0722 0.112 Uiso 0.50 1 calc PR
C55 C 0.1268(8) 0.9322(5) 0.0276(2) 0.108(4) Uani 0.50 1 d PD
H55 H 0.1866 0.9260 0.0070 0.130 Uiso 0.50 1 calc PR
C62 C 0.0640(10) 0.2155(5) 0.1494(5) 0.087(2) Uani 0.294(3) 1 d PD
H62A H 0.0804 0.2466 0.1743 0.130 Uiso 0.294(3) 1 calc PR
H62B H -0.0195 0.1976 0.1499 0.130 Uiso 0.294(3) 1 calc PR
H62C H 0.0763 0.2459 0.1242 0.130 Uiso 0.294(3) 1 calc PR
C63 C 0.1522(12) 0.1123(8) 0.1935(2) 0.0686(15) Uani 0.294(3) 1 d PD
H63A H 0.2234 0.1305 0.2090 0.103 Uiso 0.294(3) 1 calc PR
H63B H 0.1549 0.0569 0.1916 0.103 Uiso 0.294(3) 1 calc PR
H63C H 0.0793 0.1277 0.2082 0.103 Uiso 0.294(3) 1 calc PR
C64 C 0.0949(13) 0.0881(8) 0.1182(3) 0.0771(18) Uani 0.294(3) 1 d PD
H64A H 0.1258 0.0374 0.1247 0.116 Uiso 0.294(3) 1 calc PR
H64B H 0.1167 0.1018 0.0896 0.116 Uiso 0.294(3) 1 calc PR
H64C H 0.0071 0.0884 0.1206 0.116 Uiso 0.294(3) 1 calc PR
C74 C 0.7221(7) 0.0856(6) 0.1748(4) 0.0585(12) Uani 0.294(3) 1 d PD
H74A H 0.7760 0.1154 0.1573 0.088 Uiso 0.294(3) 1 calc PR
H74B H 0.7090 0.0357 0.1622 0.088 Uiso 0.294(3) 1 calc PR
H74C H 0.7585 0.0794 0.2027 0.088 Uiso 0.294(3) 1 calc PR
C75 C 0.5295(10) 0.0913(7) 0.2156(3) 0.0771(19) Uani 0.294(3) 1 d PD
H75A H 0.4706 0.1277 0.2262 0.116 Uiso 0.294(3) 1 calc PR
H75B H 0.5866 0.0780 0.2381 0.116 Uiso 0.294(3) 1 calc PR
H75C H 0.4877 0.0456 0.2059 0.116 Uiso 0.294(3) 1 calc PR
C76 C 0.6259(13) 0.2120(3) 0.1896(4) 0.0742(17) Uani 0.294(3) 1 d PD
H76A H 0.6281 0.2420 0.1638 0.111 Uiso 0.294(3) 1 calc PR
H76B H 0.7039 0.2155 0.2042 0.111 Uiso 0.294(3) 1 calc PR
H76C H 0.5626 0.2316 0.2077 0.111 Uiso 0.294(3) 1 calc PR
B1 B 0.7539(3) 0.70886(15) 0.14540(8) 0.0283(5) Uani 1 1 d .

loop_
_atom_site_aniso_label
_atom_site_aniso_U_11
_atom_site_aniso_U_22
_atom_site_aniso_U_33
_atom_site_aniso_U_23
_atom_site_aniso_U_13
_atom_site_aniso_U_12
Si1 0.0324(4) 0.0351(4) 0.0309(4) 0.0015(3) 0.0042(3) -0.0009(3)
Si2 0.0360(4) 0.0285(3) 0.0379(4) 0.0014(3) 0.0060(3) 0.0070(3)
Si3 0.0331(4) 0.0270(3) 0.0294(3) 0.0030(2) 0.0052(3) 0.0035(2)
Si4 0.0376(4) 0.0266(3) 0.0288(3) 0.0031(2) 0.0013(3) 0.0029(3)
Si5 0.0389(4) 0.0329(4) 0.0392(4) -0.0008(3) -0.0015(3) 0.0062(3)
F1 0.0595(12) 0.0431(9) 0.0337(8) -0.0111(7) 0.0031(8) 0.0020(8)
F2 0.0850(17) 0.0386(10) 0.0751(14) -0.0249(10) -0.0040(12) 0.0030(9)
F3 0.0778(16) 0.0266(8) 0.0982(17) 0.0110(9) -0.0088(13) -0.0033(8)
F4 0.0693(14) 0.0472(10) 0.0578(12) 0.0241(9) 0.0113(10) 0.0020(9)
F5 0.0656(12) 0.0404(9) 0.0321(8) 0.0045(7) 0.0137(8) 0.0063(8)
F6 0.0511(11) 0.0469(9) 0.0352(8) -0.0114(7) 0.0060(7) 0.0025(7)
F7 0.0621(14) 0.0597(12) 0.0590(12) -0.0038(9) 0.0302(10) 0.0185(10)
F8 0.0308(10) 0.0824(15) 0.0828(15) 0.0168(12) 0.0181(10) 0.0154(9)
F9 0.0332(10) 0.0627(12) 0.0581(11) 0.0113(9) -0.0108(8) -0.0074(8)
F10 0.0367(9) 0.0414(8) 0.0350(8) -0.0064(6) -0.0024(6) -0.0008(6)
F11 0.0351(9) 0.0465(9) 0.0299(7) 0.0067(6) -0.0005(6) 0.0145(7)
F12 0.0397(10) 0.0656(12) 0.0419(9) 0.0103(8) 0.0145(8) 0.0162(8)
F13 0.0614(13) 0.0653(12) 0.0304(8) 0.0138(8) 0.0146(8) 0.0080(9)
F14 0.0547(12) 0.0598(11) 0.0361(9) 0.0205(8) -0.0038(8) 0.0132(9)
F15 0.0326(9) 0.0409(8) 0.0399(8) 0.0094(6) 0.0005(6) 0.0119(6)
F16 0.0445(10) 0.0486(9) 0.0389(9) 0.0101(7) -0.0059(7) 0.0120(7)
F17 0.0436(12) 0.1009(17) 0.0475(11) 0.0073(11) -0.0189(9) 0.0050(11)
F18 0.0573(14) 0.0963(17) 0.0661(14) -0.0201(12) -0.0166(11) -0.0267(12)
F19 0.0777(16) 0.0422(10) 0.0735(14) -0.0134(9) -0.0048(11) -0.0186(10)
F20 0.0500(11) 0.0303(8) 0.0498(10) 0.0016(7) -0.0105(8) 0.0034(7)
C1 0.0387(17) 0.0571(18) 0.0382(15) 0.0042(13) 0.0059(12) -0.0089(13)
C2 0.057(4) 0.080(4) 0.123(6) 0.045(4) 0.023(3) -0.020(3)
C3 0.047(3) 0.111(5) 0.048(3) 0.006(3) -0.009(2) -0.023(3)
C4 0.054(3) 0.108(5) 0.070(3) -0.030(3) 0.033(3) -0.026(3)
C5 0.0396(16) 0.0373(13) 0.0333(13) 0.0037(10) 0.0097(11) 0.0020(11)
C6 0.069(2) 0.060(2) 0.0322(14) -0.0070(13) 0.0076(14) -0.0105(16)
C7 0.0378(17) 0.0567(18) 0.0525(18) 0.0019(14) 0.0080(14) -0.0060(13)
C8 0.068(2) 0.0473(17) 0.0547(19) 0.0202(15) 0.0233(17) 0.0097(15)
C9 0.0570(19) 0.0234(12) 0.0423(15) 0.0019(10) 0.0008(13) 0.0064(11)
C10 0.063(2) 0.0354(14) 0.0488(17) -0.0106(13) -0.0076(15) -0.0009(13)
C11 0.125(4) 0.0291(15) 0.066(2) 0.0104(15) 0.010(2) -0.0037(19)
C12 0.069(3) 0.0433(17) 0.063(2) -0.0089(15) 0.0029(18) 0.0198(16)
C13 0.0381(16) 0.0460(15) 0.0319(13) 0.0046(11) -0.0010(11) 0.0046(11)
C14 0.074(4) 0.060(3) 0.041(2) -0.009(2) -0.014(2) 0.008(2)
C15 0.038(3) 0.144(6) 0.049(3) -0.014(3) -0.003(2) 0.001(3)
C16 0.103(5) 0.075(3) 0.044(3) 0.023(2) -0.022(3) -0.005(3)
C17 0.057(2) 0.0376(17) 0.118(4) 0.0029(19) 0.023(2) -0.0029(15)
C18 0.067(2) 0.0477(17) 0.0455(17) -0.0091(13) -0.0212(15) 0.0221(15)
C19 0.152(6) 0.116(4) 0.042(2) -0.007(2) -0.009(3) 0.050(4)
C20 0.105(4) 0.059(2) 0.086(3) -0.007(2) -0.051(3) 0.038(2)
C21 0.074(3) 0.073(3) 0.127(4) -0.030(3) -0.047(3) 0.012(2)
C22 0.093(3) 0.0385(16) 0.0375(15) -0.0068(12) -0.0028(16) 0.0082(16)
C23 0.087(3) 0.0442(18) 0.0517(19) -0.0106(15) -0.0022(18) 0.0137(17)
C24 0.095(4) 0.097(4) 0.090(3) -0.022(3) 0.044(3) -0.014(3)
C25 0.179(6) 0.059(2) 0.042(2) -0.0060(17) -0.026(3) 0.036(3)
C26 0.0297(13) 0.0300(12) 0.0296(12) 0.0005(9) -0.0003(9) 0.0046(9)
C27 0.0387(15) 0.0343(13) 0.0354(13) -0.0034(10) -0.0020(11) 0.0028(10)
C28 0.0436(17) 0.0312(13) 0.0572(18) -0.0135(12) -0.0075(13) 0.0040(11)
C29 0.0470(18) 0.0284(13) 0.065(2) 0.0077(13) -0.0082(15) -0.0005(11)
C30 0.0443(18) 0.0375(14) 0.0489(16) 0.0137(12) 0.0016(13) 0.0027(12)
C31 0.0405(15) 0.0322(12) 0.0335(13) 0.0031(10) 0.0029(11) 0.0039(10)
C32 0.0299(13) 0.0279(11) 0.0309(12) 0.0022(9) 0.0035(10) 0.0024(9)
C33 0.0372(15) 0.0322(12) 0.0326(12) 0.0010(10) 0.0050(10) 0.0042(10)
C34 0.0442(17) 0.0370(14) 0.0443(15) 0.0045(11) 0.0182(13) 0.0107(11)
C35 0.0281(15) 0.0496(16) 0.0564(18) 0.0157(14) 0.0108(13) 0.0092(12)
C36 0.0313(15) 0.0428(14) 0.0424(15) 0.0131(12) -0.0009(11) -0.0009(11)
C37 0.0311(14) 0.0332(12) 0.0332(12) 0.0043(10) 0.0020(10) 0.0011(10)
C38 0.0307(13) 0.0286(11) 0.0238(10) 0.0001(8) -0.0005(9) 0.0036(9)
C39 0.0334(14) 0.0351(12) 0.0241(11) 0.0030(9) -0.0015(9) 0.0084(10)
C40 0.0310(14) 0.0432(14) 0.0313(12) 0.0029(10) 0.0048(10) 0.0071(11)
C41 0.0449(17) 0.0441(15) 0.0240(11) 0.0055(10) 0.0062(11) 0.0028(12)
C42 0.0418(16) 0.0367(13) 0.0280(12) 0.0093(10) -0.0047(11) 0.0058(11)
C43 0.0302(13) 0.0322(12) 0.0298(12) 0.0015(9) -0.0022(10) 0.0051(9)
C44 0.0340(14) 0.0333(12) 0.0239(11) -0.0012(9) 0.0011(9) 0.0043(10)
C45 0.0364(15) 0.0464(15) 0.0241(11) 0.0027(10) 0.0001(10) 0.0047(11)
C46 0.0334(15) 0.071(2) 0.0292(13) 0.0026(13) -0.0048(11) 0.0007(13)
C47 0.0416(18) 0.066(2) 0.0395(15) -0.0107(14) -0.0031(13) -0.0160(15)
C48 0.0471(18) 0.0428(15) 0.0426(15) -0.0083(12) 0.0012(13) -0.0053(12)
C49 0.0373(15) 0.0366(13) 0.0325(13) -0.0012(10) -0.0029(11) 0.0001(10)
C50 0.133(9) 0.054(4) 0.056(4) 0.011(4) -0.041(5) -0.062(5)
C51 0.048(5) 0.055(4) 0.117(8) -0.031(5) 0.011(5) -0.003(3)
C52 0.094(8) 0.074(6) 0.115(9) 0.001(6) 0.031(7) 0.012(5)
C53 0.096(8) 0.065(5) 0.093(7) -0.004(5) 0.004(6) -0.008(5)
C54 0.087(8) 0.097(8) 0.096(8) -0.029(6) 0.006(6) -0.031(6)
C55 0.135(12) 0.102(9) 0.087(8) -0.038(7) -0.021(7) -0.051(8)
C62 0.057(4) 0.080(4) 0.123(6) 0.045(4) 0.023(3) -0.020(3)
C63 0.047(3) 0.111(5) 0.048(3) 0.006(3) -0.009(2) -0.023(3)
C64 0.054(3) 0.108(5) 0.070(3) -0.030(3) 0.033(3) -0.026(3)
C74 0.074(4) 0.060(3) 0.041(2) -0.009(2) -0.014(2) 0.008(2)
C75 0.038(3) 0.144(6) 0.049(3) -0.014(3) -0.003(2) 0.001(3)
C76 0.103(5) 0.075(3) 0.044(3) 0.023(2) -0.022(3) -0.005(3)
B1 0.0330(15) 0.0283(12) 0.0236(12) 0.0016(9) -0.0004(10) 0.0043(10)

loop_
_atom_type_symbol
_atom_type_description
_atom_type_scat_dispersion_real
_atom_type_scat_dispersion_imag
_atom_type_scat_source
C C 0.0033 0.0016 'International Tables Vol C Tables 4.2.6.8 and 6.1.1.4'
H H 0.0000 0.0000 'International Tables Vol C Tables 4.2.6.8 and 6.1.1.4'
B B 0.0013 0.0007 'International Tables Vol C Tables 4.2.6.8 and 6.1.1.4'
F F 0.0171 0.0103 'International Tables Vol C Tables 4.2.6.8 and 6.1.1.4'
Si Si 0.0817 0.0704 'International Tables Vol C Tables 4.2.6.8 and 6.1.1.4'

loop_
_geom_angle_atom_site_label_1
_geom_angle_atom_site_label_2
_geom_angle_atom_site_label_3
_geom_angle
C1 Si1 Si2 128.54(10)
C1 Si1 Si4 131.64(10)
Si2 Si1 Si4 99.79(4)
C1 Si1 Si3 161.33(9)
Si2 Si1 Si3 50.72(3)
Si4 Si1 Si3 53.22(3)
Si3 Si2 Si1 78.30(3)
Si3 Si2 Si5 136.74(4)
Si1 Si2 Si5 143.70(5)
C5 Si3 Si2 130.16(9)
C5 Si3 Si4 129.89(9)
Si2 Si3 Si4 99.95(4)
C5 Si3 Si1 163.31(10)
Si2 Si3 Si1 50.98(3)
Si4 Si3 Si1 53.14(3)
C9 Si4 C13 118.36(12)
C9 Si4 Si1 115.45(11)
C13 Si4 Si1 113.78(8)
C9 Si4 Si3 114.09(9)
C13 Si4 Si3 113.51(8)
Si1 Si4 Si3 73.64(3)
C17 Si5 C18 110.0(2)
C17 Si5 C22 107.2(2)
C18 Si5 C22 119.67(18)
C17 Si5 Si2 104.68(12)
C18 Si5 Si2 106.85(10)
C22 Si5 Si2 107.39(11)
C3 C1 C4 112.3(3)
C3 C1 C63 136.3(6)
C4 C1 C63 63.8(5)
C3 C1 C2 109.7(3)
C4 C1 C2 108.7(3)
C63 C1 C2 46.0(5)
C3 C1 C62 68.8(6)
C4 C1 C62 47.3(6)
C63 C1 C62 107.7(5)
C2 C1 C62 142.5(5)
C3 C1 C64 41.0(6)
C4 C1 C64 136.4(6)
C63 C1 C64 109.1(5)
C2 C1 C64 70.0(6)
C62 C1 C64 106.3(5)
C3 C1 Si1 110.7(3)
C4 C1 Si1 107.4(3)
C63 C1 Si1 111.6(5)
C2 C1 Si1 107.8(3)
C62 C1 Si1 107.3(5)
C64 C1 Si1 114.5(5)
C1 C2 H2A 109.5
C1 C2 H2B 109.5
H2A C2 H2B 109.5
C1 C2 H2C 109.5
H2A C2 H2C 109.5
H2B C2 H2C 109.5
C1 C3 H3A 109.5
C1 C3 H3B 109.5
H3A C3 H3B 109.5
C1 C3 H3C 109.5
H3A C3 H3C 109.5
H3B C3 H3C 109.5
C1 C4 H4A 109.5
C1 C4 H4B 109.5
H4A C4 H4B 109.5
C1 C4 H4C 109.5
H4A C4 H4C 109.5
H4B C4 H4C 109.5
C8 C5 C7 109.5(3)
C8 C5 C6 109.5(3)
C7 C5 C6 109.6(3)
C8 C5 Si3 111.0(2)
C7 C5 Si3 106.0(2)
C6 C5 Si3 111.2(2)
C5 C6 H6A 109.5
C5 C6 H6B 109.5
H6A C6 H6B 109.5
C5 C6 H6C 109.5
H6A C6 H6C 109.5
H6B C6 H6C 109.5
C5 C7 H7A 109.5
C5 C7 H7B 109.5
H7A C7 H7B 109.5
C5 C7 H7C 109.5
H7A C7 H7C 109.5
H7B C7 H7C 109.5
C5 C8 H8A 109.5
C5 C8 H8B 109.5
H8A C8 H8B 109.5
C5 C8 H8C 109.5
H8A C8 H8C 109.5
H8B C8 H8C 109.5
C10 C9 C11 109.2(3)
C10 C9 C12 108.4(3)
C11 C9 C12 108.7(3)
C10 C9 Si4 108.70(19)
C11 C9 Si4 112.8(2)
C12 C9 Si4 108.9(2)
C9 C10 H10A 109.5
C9 C10 H10B 109.5
H10A C10 H10B 109.5
C9 C10 H10C 109.5
H10A C10 H10C 109.5
H10B C10 H10C 109.5
C9 C11 H11A 109.5
C9 C11 H11B 109.5
H11A C11 H11B 109.5
C9 C11 H11C 109.5
H11A C11 H11C 109.5
H11B C11 H11C 109.5
C9 C12 H12A 109.5
C9 C12 H12B 109.5
H12A C12 H12B 109.5
C9 C12 H12C 109.5
H12A C12 H12C 109.5
H12B C12 H12C 109.5
C15 C13 C16 110.1(3)
C15 C13 C14 108.3(3)
C16 C13 C14 108.7(3)
C15 C13 C76 76.3(5)
C16 C13 C76 133.6(5)
C14 C13 C76 34.5(5)
C15 C13 C75 137.3(6)
C16 C13 C75 36.2(5)
C14 C13 C75 76.2(5)
C76 C13 C75 108.4(5)
C15 C13 C74 36.7(5)
C16 C13 C74 74.7(5)
C14 C13 C74 130.9(5)
C76 C13 C74 107.8(5)
C75 C13 C74 107.9(5)
C15 C13 Si4 109.0(3)
C16 C13 Si4 110.2(3)
C14 C13 Si4 110.5(2)
C76 C13 Si4 110.5(5)
C75 C13 Si4 108.5(5)
C74 C13 Si4 113.7(5)
C13 C14 H14A 109.5
C13 C14 H14B 109.5
H14A C14 H14B 109.5
C13 C14 H14C 109.5
H14A C14 H14C 109.5
H14B C14 H14C 109.5
C13 C15 H15A 109.5
C13 C15 H15B 109.5
H15A C15 H15B 109.5
C13 C15 H15C 109.5
H15A C15 H15C 109.5
H15B C15 H15C 109.5
C13 C16 H16A 109.5
C13 C16 H16B 109.5
H16A C16 H16B 109.5
C13 C16 H16C 109.5
H16A C16 H16C 109.5
H16B C16 H16C 109.5
Si5 C17 H17A 109.5
Si5 C17 H17B 109.5
H17A C17 H17B 109.5
Si5 C17 H17C 109.5
H17A C17 H17C 109.5
H17B C17 H17C 109.5
C21 C18 C19 107.4(4)
C21 C18 C20 109.4(4)
C19 C18 C20 108.4(4)
C21 C18 Si5 113.3(3)
C19 C18 Si5 108.3(3)
C20 C18 Si5 109.9(2)
C18 C19 H19A 109.5
C18 C19 H19B 109.5
H19A C19 H19B 109.5
C18 C19 H19C 109.5
H19A C19 H19C 109.5
H19B C19 H19C 109.5
C18 C20 H20A 109.5
C18 C20 H20B 109.5
H20A C20 H20B 109.5
C18 C20 H20C 109.5
H20A C20 H20C 109.5
H20B C20 H20C 109.5
C18 C21 H21A 109.5
C18 C21 H21B 109.5
H21A C21 H21B 109.5
C18 C21 H21C 109.5
H21A C21 H21C 109.5
H21B C21 H21C 109.5
C25 C22 C23 111.7(3)
C25 C22 C24 106.8(4)
C23 C22 C24 104.6(3)
C25 C22 Si5 111.9(3)
C23 C22 Si5 110.2(2)
C24 C22 Si5 111.5(3)
C22 C23 H23A 109.5
C22 C23 H23B 109.5
H23A C23 H23B 109.5
C22 C23 H23C 109.5
H23A C23 H23C 109.5
H23B C23 H23C 109.5
C22 C24 H24A 109.5
C22 C24 H24B 109.5
H24A C24 H24B 109.5
C22 C24 H24C 109.5
H24A C24 H24C 109.5
H24B C24 H24C 109.5
C22 C25 H25A 109.5
C22 C25 H25B 109.5
H25A C25 H25B 109.5
C22 C25 H25C 109.5
H25A C25 H25C 109.5
H25B C25 H25C 109.5
C31 C26 C27 113.1(2)
C31 C26 B1 119.0(2)
C27 C26 B1 127.6(2)
F1 C27 C28 115.4(2)
F1 C27 C26 121.1(2)
C28 C27 C26 123.4(3)
F2 C28 C29 119.9(3)
F2 C28 C27 119.6(3)
C29 C28 C27 120.5(3)
F3 C29 C28 120.3(3)
F3 C29 C30 120.9(3)
C28 C29 C30 118.9(3)
F4 C30 C29 120.4(3)
F4 C30 C31 120.7(3)
C29 C30 C31 118.9(3)
F5 C31 C26 119.0(2)
F5 C31 C30 115.9(2)
C26 C31 C30 125.2(3)
C33 C32 C37 113.2(2)
C33 C32 B1 128.0(2)
C37 C32 B1 118.7(2)
F6 C33 C34 115.6(2)
F6 C33 C32 120.8(2)
C34 C33 C32 123.6(3)
F7 C34 C35 119.9(3)
F7 C34 C33 119.7(3)
C35 C34 C33 120.3(3)
F8 C35 C34 120.7(3)
F8 C35 C36 120.1(3)
C34 C35 C36 119.2(3)
F9 C36 C35 120.4(3)
F9 C36 C37 120.4(3)
C35 C36 C37 119.2(3)
F10 C37 C36 116.1(2)
F10 C37 C32 119.4(2)
C36 C37 C32 124.4(3)
C43 C38 C39 112.8(2)
C43 C38 B1 127.7(2)
C39 C38 B1 119.3(2)
F11 C39 C40 115.8(2)
F11 C39 C38 119.2(2)
C40 C39 C38 125.0(2)
F12 C40 C39 121.4(2)
F12 C40 C41 119.8(2)
C39 C40 C41 118.8(2)
F13 C41 C42 120.8(2)
F13 C41 C40 120.1(3)
C42 C41 C40 119.1(2)
F14 C42 C41 119.6(2)
F14 C42 C43 120.4(3)
C41 C42 C43 120.0(2)
F15 C43 C42 114.8(2)
F15 C43 C38 121.0(2)
C42 C43 C38 124.2(2)
C49 C44 C45 112.8(2)
C49 C44 B1 119.4(2)
C45 C44 B1 127.4(2)
F16 C45 C46 115.3(3)
F16 C45 C44 120.7(3)
C46 C45 C44 124.0(3)
F17 C46 C47 119.4(3)
F17 C46 C45 120.2(3)
C47 C46 C45 120.4(3)
F18 C47 C46 121.4(3)
F18 C47 C48 120.2(3)
C46 C47 C48 118.4(3)
F19 C48 C49 121.1(3)
F19 C48 C47 119.7(3)
C49 C48 C47 119.2(3)
F20 C49 C48 115.7(3)
F20 C49 C44 119.1(2)
C48 C49 C44 125.2(3)
C51 C50 C55 120.3(4)
C51 C50 H50 119.9
C55 C50 H50 119.9
C50 C51 C52 119.5(4)
C50 C51 H51 120.2
C52 C51 H51 120.2
C53 C52 C51 120.6(4)
C53 C52 H52 119.7
C51 C52 H52 119.7
C54 C53 C52 119.3(4)
C54 C53 H53 120.4
C52 C53 H53 120.4
C53 C54 C55 119.9(4)
C53 C54 H54 120.0
C55 C54 H54 120.0
C50 C55 C54 120.2(4)
C50 C55 H55 119.9
C54 C55 H55 119.9
C1 C62 H62A 109.5
C1 C62 H62B 109.5
H62A C62 H62B 109.5
C1 C62 H62C 109.5
H62A C62 H62C 109.5
H62B C62 H62C 109.5
C1 C63 H63A 109.5
C1 C63 H63B 109.5
H63A C63 H63B 109.5
C1 C63 H63C 109.5
H63A C63 H63C 109.5
H63B C63 H63C 109.5
C1 C64 H64A 109.5
C1 C64 H64B 109.5
H64A C64 H64B 109.5
C1 C64 H64C 109.5
H64A C64 H64C 109.5
H64B C64 H64C 109.5
C13 C74 H74A 109.5
C13 C74 H74B 109.5
H74A C74 H74B 109.5
C13 C74 H74C 109.5
H74A C74 H74C 109.5
H74B C74 H74C 109.5
C13 C75 H75A 109.5
C13 C75 H75B 109.5
H75A C75 H75B 109.5
C13 C75 H75C 109.5
H75A C75 H75C 109.5
H75B C75 H75C 109.5
C13 C76 H76A 109.5
C13 C76 H76B 109.5
H76A C76 H76B 109.5
C13 C76 H76C 109.5
H76A C76 H76C 109.5
H76B C76 H76C 109.5
C44 B1 C32 113.5(2)
C44 B1 C26 113.6(2)
C32 B1 C26 102.6(2)
C44 B1 C38 101.4(2)
C32 B1 C38 113.2(2)
C26 B1 C38 113.0(2)

loop_
_geom_bond_atom_site_label_1
_geom_bond_atom_site_label_2
_geom_bond_distance
Si1 C1 1.896(3)
Si1 Si2 2.2266(10)
Si1 Si4 2.3403(11)
Si1 Si3 2.8066(10)
Si2 Si3 2.2187(10)
Si2 Si5 2.3955(10)
Si3 C5 1.907(3)
Si3 Si4 2.3428(9)
Si4 C9 1.918(3)
Si4 C13 1.920(3)
Si5 C17 1.879(4)
Si5 C18 1.896(3)
Si5 C22 1.899(3)
F1 C27 1.356(3)
F2 C28 1.356(3)
F3 C29 1.345(3)
F4 C30 1.348(3)
F5 C31 1.361(3)
F6 C33 1.354(3)
F7 C34 1.352(3)
F8 C35 1.353(3)
F9 C36 1.354(3)
F10 C37 1.352(3)
F11 C39 1.355(3)
F12 C40 1.346(3)
F13 C41 1.342(3)
F14 C42 1.354(3)
F15 C43 1.357(3)
F16 C45 1.352(3)
F17 C46 1.348(4)
F18 C47 1.343(3)
F19 C48 1.349(4)
F20 C49 1.364(3)
C1 C3 1.496(4)
C1 C4 1.506(4)
C1 C63 1.506(5)
C1 C2 1.517(4)
C1 C62 1.522(5)
C1 C64 1.522(10)
C2 H2A 0.9600
C2 H2B 0.9600
C2 H2C 0.9600
C3 H3A 0.9600
C3 H3B 0.9600
C3 H3C 0.9600
C4 H4A 0.9600
C4 H4B 0.9600
C4 H4C 0.9600
C5 C8 1.532(4)
C5 C7 1.533(5)
C5 C6 1.547(4)
C6 H6A 0.9600
C6 H6B 0.9600
C6 H6C 0.9600
C7 H7A 0.9600
C7 H7B 0.9600
C7 H7C 0.9600
C8 H8A 0.9600
C8 H8B 0.9600
C8 H8C 0.9600
C9 C10 1.530(4)
C9 C11 1.535(4)
C9 C12 1.564(5)
C10 H10A 0.9600
C10 H10B 0.9600
C10 H10C 0.9600
C11 H11A 0.9600
C11 H11B 0.9600
C11 H11C 0.9600
C12 H12A 0.9600
C12 H12B 0.9600
C12 H12C 0.9600
C13 C15 1.521(4)
C13 C16 1.524(4)
C13 C14 1.525(4)
C13 C76 1.527(5)
C13 C75 1.528(5)
C13 C74 1.530(5)
C14 H14A 0.9600
C14 H14B 0.9600
C14 H14C 0.9600
C15 H15A 0.9600
C15 H15B 0.9600
C15 H15C 0.9600
C16 H16A 0.9600
C16 H16B 0.9600
C16 H16C 0.9600
C17 H17A 0.9600
C17 H17B 0.9600
C17 H17C 0.9600
C18 C21 1.521(6)
C18 C19 1.526(6)
C18 C20 1.530(5)
C19 H19A 0.9600
C19 H19B 0.9600
C19 H19C 0.9600
C20 H20A 0.9600
C20 H20B 0.9600
C20 H20C 0.9600
C21 H21A 0.9600
C21 H21B 0.9600
C21 H21C 0.9600
C22 C25 1.499(5)
C22 C23 1.521(5)
C22 C24 1.587(7)
C23 H23A 0.9600
C23 H23B 0.9600
C23 H23C 0.9600
C24 H24A 0.9600
C24 H24B 0.9600
C24 H24C 0.9600
C25 H25A 0.9600
C25 H25B 0.9600
C25 H25C 0.9600
C26 C31 1.384(4)
C26 C27 1.388(4)
C26 B1 1.656(4)
C27 C28 1.386(4)
C28 C29 1.365(5)
C29 C30 1.369(5)
C30 C31 1.386(4)
C32 C33 1.391(3)
C32 C37 1.398(4)
C32 B1 1.655(4)
C33 C34 1.384(4)
C34 C35 1.361(5)
C35 C36 1.376(4)
C36 C37 1.380(4)
C38 C43 1.391(3)
C38 C39 1.395(4)
C38 B1 1.658(4)
C39 C40 1.381(4)
C40 C41 1.385(4)
C41 C42 1.367(4)
C42 C43 1.385(4)
C44 C49 1.392(4)
C44 C45 1.393(4)
C44 B1 1.654(4)
C45 C46 1.386(4)
C46 C47 1.365(5)
C47 C48 1.389(5)
C48 C49 1.375(4)
C50 C51 1.335(5)
C50 C55 1.340(5)
C50 H50 0.9300
C51 C52 1.349(5)
C51 H51 0.9300
C52 C53 1.349(5)
C52 H52 0.9300
C53 C54 1.345(5)
C53 H53 0.9300
C54 C55 1.348(5)
C54 H54 0.9300
C55 H55 0.9300
C62 H62A 0.9600
C62 H62B 0.9600
C62 H62C 0.9600
C63 H63A 0.9600
C63 H63B 0.9600
C63 H63C 0.9600
C64 H64A 0.9600
C64 H64B 0.9600
C64 H64C 0.9600
C74 H74A 0.9600
C74 H74B 0.9600
C74 H74C 0.9600
C75 H75A 0.9600
C75 H75B 0.9600
C75 H75C 0.9600
C76 H76A 0.9600
C76 H76B 0.9600
C76 H76C 0.9600
